data_7710993
loop_
_publ_author_name
'Sarker, Jagodish C.'
'Nash, Rosie'
'Boonrungsiman, Suwimon'
'Pugh, David'
'Hogarth, Graeme'

_publ_section_title
;
 Diaryl dithiocarbamates: synthesis, oxidation to thiuram disulfides,
 Co(iii) complexes [Co(S2CNAr2)3] and their use as single source
 precursors to CoS2
;
_journal_name_full 'Dalton Transactions'
_journal_paper_doi 10.1039/D2DT01767A
_journal_year 2022
_chemical_formula_moiety 'C45 H42 Co1 N3 S6'
_chemical_formula_sum 'C45 H42 Co N3 S6'
_chemical_formula_weight 876.10
_space_group_crystal_system trigonal
_space_group_IT_number 163
_space_group_name_Hall '-P 3 2c'
_space_group_name_H-M_alt 'P -3 1 c'
_atom_sites_solution_hydrogens geom
_atom_sites_solution_primary iterative
_audit_creation_date 2021-03-22
_audit_creation_method
;
Olex2 1.3
(compiled 2020.02.04 svn.rd84adfe8 for OlexSys, GUI svn.r6032)
;
_audit_update_record
;
2022-05-27 deposited with the CCDC.	2022-08-08 downloaded from the CCDC.
;
_cell_angle_alpha 90
_cell_angle_beta 90
_cell_angle_gamma 120
_cell_formula_units_Z 6
_cell_length_a 15.6733(3)
_cell_length_b 15.6733(3)
_cell_length_c 32.6686(7)
_cell_measurement_reflns_used 22529
_cell_measurement_temperature 100(2)
_cell_measurement_theta_max 29.7720
_cell_measurement_theta_min 1.9430
_cell_volume 6950.0(2)
_computing_cell_refinement 'CrysAlisPro 1.171.41.93a (Rigaku OD, 2020)'
_computing_data_collection 'CrysAlisPro 1.171.41.93a (Rigaku OD, 2020)'
_computing_data_reduction 'CrysAlisPro 1.171.41.93a (Rigaku OD, 2020)'
_computing_molecular_graphics 'Olex2 1.3 (Dolomanov et al., 2009)'
_computing_publication_material 'Olex2 1.3 (Dolomanov et al., 2009)'
_computing_structure_refinement 'SHELXL 2018/3 (Sheldrick, 2015)'
_computing_structure_solution 'olex2.solve 1.3 (Bourhis et al., 2015)'
_diffrn_ambient_temperature 100(2)
_diffrn_detector 'Hybrid Pixel Array Detector'
_diffrn_detector_area_resol_mean 10.0000
_diffrn_detector_dtime 0.000
_diffrn_detector_type 'Rigaku, HyPix 6000'
_diffrn_measured_fraction_theta_full 0.999
_diffrn_measured_fraction_theta_max 0.999
_diffrn_measurement_details
;
List of Runs (angles in degrees, time in seconds):

  # Type    Start    End  Width  t~exp~   \w     \q     \k     \f   Frames
#--------------------------------------------------------------------------
  1  \w   -104.00  23.00   0.50    6.00    --  -14.40 -57.00 112.00  254
  2  \w    -12.00  13.00   0.50    6.00    --  -14.40  58.00 -78.00   50
  3  \w    -50.00  73.00   0.50    6.00    --  -14.40  60.00 -60.00  246
  4  \w    -50.00  38.00   0.50    6.00    --  -14.40  57.00-105.00  176
  5  \w     40.00  68.00   0.50    6.00    --  -14.40  57.00-120.00   56
;
_diffrn_measurement_device 'four-circle diffractometer'
_diffrn_measurement_device_details 'Rigaku, AFC12 \k goniometer'
_diffrn_measurement_device_type
'Rigaku FRE+ equipped with VHF Varimax confocal mirrors and an AFC12 goniometer and HyPix 6000 detector'
_diffrn_measurement_method 'profile data from \w-scans'
_diffrn_measurement_specimen_support 'MiTeGen MicroLoop'
_diffrn_orient_matrix_type 'CrysAlisPro convention (1999,Acta A55,543-557)'
_diffrn_orient_matrix_UB_11 -0.0112094000
_diffrn_orient_matrix_UB_12 -0.0353699000
_diffrn_orient_matrix_UB_13 0.0156797000
_diffrn_orient_matrix_UB_21 -0.0456229000
_diffrn_orient_matrix_UB_22 -0.0018983000
_diffrn_orient_matrix_UB_23 0.0034862000
_diffrn_orient_matrix_UB_31 -0.0228535000
_diffrn_orient_matrix_UB_32 -0.0383482000
_diffrn_orient_matrix_UB_33 -0.0146159000
_diffrn_radiation_collimation 0.2
_diffrn_radiation_monochromator 'Confocal mirrors, VHF Varimax'
_diffrn_radiation_probe x-ray
_diffrn_radiation_type 'Mo K\a'
_diffrn_radiation_wavelength 0.71075
_diffrn_radiation_xray_symbol K-L~3~
_diffrn_reflns_av_R_equivalents 0.0306
_diffrn_reflns_av_unetI/netI 0.0163
_diffrn_reflns_Laue_measured_fraction_full 0.999
_diffrn_reflns_Laue_measured_fraction_max 0.999
_diffrn_reflns_limit_h_max 20
_diffrn_reflns_limit_h_min -14
_diffrn_reflns_limit_k_max 14
_diffrn_reflns_limit_k_min -20
_diffrn_reflns_limit_l_max 42
_diffrn_reflns_limit_l_min -42
_diffrn_reflns_number 63142
_diffrn_reflns_point_group_measured_fraction_full 0.999
_diffrn_reflns_point_group_measured_fraction_max 0.999
_diffrn_reflns_theta_full 25.242
_diffrn_reflns_theta_max 27.477
_diffrn_reflns_theta_min 1.625
_diffrn_source 'Rotating-anode X-ray tube'
_diffrn_source_current 55.0
_diffrn_source_power 2.475
_diffrn_source_target Mo
_diffrn_source_type 'Rigaku FRE+'
_diffrn_source_voltage 45.0
_exptl_absorpt_coefficient_mu 0.674
_exptl_absorpt_correction_T_max 1.00000
_exptl_absorpt_correction_T_min 0.72750
_exptl_absorpt_correction_type multi-scan
_exptl_absorpt_process_details
;
CrysAlisPro 1.171.41.93a (Rigaku Oxford Diffraction, 2020)
Empirical absorption correction using spherical harmonics,
implemented in SCALE3 ABSPACK scaling algorithm.
;
_exptl_crystal_colour 'dark green'
_exptl_crystal_density_diffrn 1.256
_exptl_crystal_description 'opaque block'
_exptl_crystal_F_000 2736
_exptl_crystal_size_max 0.21
_exptl_crystal_size_mid 0.09
_exptl_crystal_size_min 0.04
_refine_diff_density_max 0.755
_refine_diff_density_min -0.347
_refine_diff_density_rms 0.061
_refine_ls_extinction_method none
_refine_ls_goodness_of_fit_ref 1.044
_refine_ls_hydrogen_treatment constr
_refine_ls_matrix_type full
_refine_ls_number_parameters 253
_refine_ls_number_reflns 5336
_refine_ls_number_restraints 0
_refine_ls_restrained_S_all 1.044
_refine_ls_R_factor_all 0.0538
_refine_ls_R_factor_gt 0.0454
_refine_ls_shift/su_max 0.001
_refine_ls_shift/su_mean 0.000
_refine_ls_structure_factor_coef Fsqd
_refine_ls_weighting_details 'w=1/[\s^2^(Fo^2^)+(0.0599P)^2^+5.6179P] where P=(Fo^2^+2Fc^2^)/3'
_refine_ls_weighting_scheme calc
_refine_ls_wR_factor_gt 0.1157
_refine_ls_wR_factor_ref 0.1203
_reflns_Friedel_coverage 0.000
_reflns_number_gt 4541
_reflns_number_total 5336
_reflns_threshold_expression 'I > 2\s(I)'
_cod_data_source_file d2dt01767a2.cif
_cod_data_source_block Compound_3b
_cod_original_cell_volume 6950.0(3)
_cod_database_code 7710993
_shelx_shelxl_version_number 2018/3
_chemical_oxdiff_formula 'C45 H42 N3 S6 Co'
_chemical_oxdiff_usercomment JCS_5
_shelx_space_group_comment
;
The symmetry employed for this shelxl refinement is uniquely defined
by the following loop, which should always be used as a source of
symmetry information in preference to the above space-group names.
They are only intended as comments.
;
_shelx_estimated_absorpt_t_max 0.974
_shelx_estimated_absorpt_t_min 0.871
_reflns_odcompleteness_completeness 99.95
_reflns_odcompleteness_iscentric 1
_reflns_odcompleteness_theta 27.42
_olex2_refinement_description
;
1. Fixed Uiso
 At 1.2 times of:
  All C(H) groups
 At 1.5 times of:
  All C(H,H,H) groups
2.a Aromatic/amide H refined with riding coordinates:
 C3(H3), C4(H4), C6(H6), C7(H7), C10(H10), C11(H11), C13(H13), C14(H14),
 C18(H18), C19(H19), C21(H21), C22(H22)
2.b Idealised Me refined as rotating group:
 C8(H8A,H8B,H8C), C15(H15A,H15B,H15C), C23(H23A,H23B,H23C)
;
_smtbx_masks_void_probe_radius 1.2
_smtbx_masks_void_truncation_radius 1.2
_olex2_submission_special_instructions 'No special instructions were received'
_oxdiff_exptl_absorpt_empirical_details
;
Empirical correction (ABSPACK) includes:
- Absorption correction using spherical harmonics
- Frame scaling
;
_oxdiff_exptl_absorpt_empirical_full_max 1.390
_oxdiff_exptl_absorpt_empirical_full_min 0.736

loop_
_space_group_symop_operation_xyz
'x, y, z'
'-y, x-y, z'
'-x+y, -x, z'
'-y, -x, -z+1/2'
'-x+y, y, -z+1/2'
'x, x-y, -z+1/2'
'-x, -y, -z'
'y, -x+y, -z'
'x-y, x, -z'
'y, x, z-1/2'
'x-y, -y, z-1/2'
'-x, -x+y, z-1/2'

loop_
_atom_site_label
_atom_site_type_symbol
_atom_site_fract_x
_atom_site_fract_y
_atom_site_fract_z
_atom_site_U_iso_or_equiv
_atom_site_adp_type
_atom_site_occupancy
_atom_site_site_symmetry_order
_atom_site_calc_flag
_atom_site_refinement_flags_posn
_atom_site_refinement_flags_adp
_atom_site_refinement_flags_occupancy
_atom_site_disorder_assembly
_atom_site_disorder_group
Co1 Co 0.666667 0.333333 0.46170(2) 0.03076(13) Uani 1 3 d S T P . .
S1 S 0.53134(4) 0.27236(5) 0.50037(2) 0.04411(16) Uani 1 1 d . . . . .
N1 N 0.39476(14) 0.30310(15) 0.46606(6) 0.0388(4) Uani 1 1 d . . . . .
C1 C 0.48485(16) 0.31311(16) 0.46377(7) 0.0357(5) Uani 1 1 d . . . . .
S2 S 0.56622(4) 0.36991(4) 0.42503(2) 0.03810(15) Uani 1 1 d . . . . .
C2 C 0.33792(17) 0.26729(19) 0.50338(7) 0.0389(5) Uani 1 1 d . . . . .
C3 C 0.35484(19) 0.3315(2) 0.53525(7) 0.0484(6) Uani 1 1 d . . . . .
H3 H 0.404684 0.398753 0.533184 0.058 Uiso 1 1 calc R U . . .
C4 C 0.2978(2) 0.2963(2) 0.57051(7) 0.0522(7) Uani 1 1 d . . . . .
H4 H 0.309391 0.339925 0.592705 0.063 Uiso 1 1 calc R U . . .
C5 C 0.2250(2) 0.1995(2) 0.57371(7) 0.0472(6) Uani 1 1 d . . . . .
C6 C 0.2097(2) 0.1357(2) 0.54141(7) 0.0449(6) Uani 1 1 d . . . . .
H6 H 0.160080 0.068327 0.543501 0.054 Uiso 1 1 calc R U . . .
C7 C 0.26629(18) 0.16949(18) 0.50608(7) 0.0395(5) Uani 1 1 d . . . . .
H7 H 0.255730 0.125702 0.484060 0.047 Uiso 1 1 calc R U . . .
C8 C 0.1611(3) 0.1620(3) 0.61180(8) 0.0636(9) Uani 1 1 d . . . . .
H8A H 0.190164 0.211432 0.633571 0.095 Uiso 1 1 calc R U . . .
H8B H 0.157206 0.100555 0.620879 0.095 Uiso 1 1 calc R U . . .
H8C H 0.094845 0.149896 0.605519 0.095 Uiso 1 1 calc R U . . .
C9 C 0.34880(16) 0.32117(19) 0.43165(7) 0.0390(5) Uani 1 1 d . . . . .
C10 C 0.32266(17) 0.26093(18) 0.39768(7) 0.0422(5) Uani 1 1 d . . . . .
H10 H 0.338698 0.210033 0.396199 0.051 Uiso 1 1 calc R U . . .
C11 C 0.27304(18) 0.27507(19) 0.36583(8) 0.0457(6) Uani 1 1 d . . . . .
H11 H 0.255094 0.233429 0.342493 0.055 Uiso 1 1 calc R U . . .
C12 C 0.24897(18) 0.3489(2) 0.36731(8) 0.0469(6) Uani 1 1 d . . . . .
C13 C 0.2756(2) 0.4082(2) 0.40178(8) 0.0506(6) Uani 1 1 d . . . . .
H13 H 0.259322 0.458920 0.403464 0.061 Uiso 1 1 calc R U . . .
C14 C 0.32577(19) 0.3949(2) 0.43392(8) 0.0466(6) Uani 1 1 d . . . . .
H14 H 0.344009 0.436380 0.457301 0.056 Uiso 1 1 calc R U . . .
C15 C 0.1952(2) 0.3652(3) 0.33276(9) 0.0614(8) Uani 1 1 d . . . . .
H15A H 0.242913 0.416265 0.314430 0.092 Uiso 1 1 calc R U . . .
H15B H 0.150578 0.386237 0.343891 0.092 Uiso 1 1 calc R U . . .
H15C H 0.157032 0.303656 0.317476 0.092 Uiso 1 1 calc R U . . .
Co2 Co 0.000000 0.000000 0.250000 0.03185(17) Uani 1 6 d S T P . .
N2 N 0.2987(2) 0.14935(11) 0.250000 0.0436(7) Uani 1 2 d S T P . .
S3 S 0.12953(4) 0.01478(5) 0.28557(2) 0.04087(16) Uani 1 1 d . . . . .
C16 C 0.1997(2) 0.09987(12) 0.250000 0.0371(7) Uani 1 2 d S T P . .
C17 C 0.35253(17) 0.11386(19) 0.27318(7) 0.0408(5) Uani 1 1 d . . . . .
C18 C 0.34044(19) 0.0225(2) 0.26399(7) 0.0455(6) Uani 1 1 d . . . . .
H18 H 0.296261 -0.016383 0.242923 0.055 Uiso 1 1 calc R U . . .
C19 C 0.3923(2) -0.0120(2) 0.28532(8) 0.0500(6) Uani 1 1 d . . . . .
H19 H 0.384020 -0.074773 0.278729 0.060 Uiso 1 1 calc R U . . .
C20 C 0.4562(2) 0.0429(2) 0.31620(9) 0.0558(7) Uani 1 1 d . . . . .
C21 C 0.4675(2) 0.1348(2) 0.32520(9) 0.0604(8) Uani 1 1 d . . . . .
H21 H 0.511291 0.173522 0.346390 0.072 Uiso 1 1 calc R U . . .
C22 C 0.4160(2) 0.1706(2) 0.30384(8) 0.0500(6) Uani 1 1 d . . . . .
H22 H 0.424132 0.233371 0.310190 0.060 Uiso 1 1 calc R U . . .
C23 C 0.5126(3) 0.0036(3) 0.33940(13) 0.0906(13) Uani 1 1 d . . . . .
H23A H 0.482057 -0.020488 0.366241 0.136 Uiso 1 1 calc R U . . .
H23B H 0.580988 0.056408 0.343070 0.136 Uiso 1 1 calc R U . . .
H23C H 0.511468 -0.050540 0.323941 0.136 Uiso 1 1 calc R U . . .

loop_
_atom_site_aniso_label
_atom_site_aniso_U_11
_atom_site_aniso_U_22
_atom_site_aniso_U_33
_atom_site_aniso_U_23
_atom_site_aniso_U_13
_atom_site_aniso_U_12
Co1 0.03168(17) 0.03168(17) 0.0289(3) 0.000 0.000 0.01584(9)
S1 0.0371(3) 0.0501(4) 0.0415(3) 0.0080(3) 0.0047(2) 0.0190(3)
N1 0.0319(9) 0.0506(11) 0.0324(10) 0.0041(8) 0.0041(7) 0.0195(9)
C1 0.0320(11) 0.0364(11) 0.0344(11) 0.0030(9) 0.0037(8) 0.0139(9)
S2 0.0349(3) 0.0417(3) 0.0393(3) 0.0093(2) 0.0075(2) 0.0203(2)
C2 0.0348(11) 0.0553(14) 0.0292(11) 0.0026(10) 0.0035(9) 0.0246(11)
C3 0.0401(13) 0.0579(15) 0.0418(13) -0.0087(12) -0.0041(10) 0.0206(12)
C4 0.0559(16) 0.079(2) 0.0316(12) -0.0110(12) -0.0035(11) 0.0408(16)
C5 0.0584(15) 0.0761(18) 0.0285(11) 0.0105(11) 0.0082(11) 0.0497(15)
C6 0.0502(14) 0.0525(14) 0.0404(13) 0.0120(11) 0.0114(11) 0.0318(12)
C7 0.0437(13) 0.0482(13) 0.0317(11) 0.0035(10) 0.0057(9) 0.0269(11)
C8 0.086(2) 0.095(2) 0.0397(13) 0.0221(15) 0.0244(14) 0.067(2)
C9 0.0293(11) 0.0498(13) 0.0349(11) 0.0076(10) 0.0059(9) 0.0176(10)
C10 0.0369(12) 0.0403(12) 0.0428(13) 0.0032(10) 0.0015(10) 0.0143(10)
C11 0.0395(13) 0.0464(14) 0.0391(12) 0.0042(10) -0.0006(10) 0.0124(11)
C12 0.0337(12) 0.0580(15) 0.0420(13) 0.0110(11) 0.0042(10) 0.0176(11)
C13 0.0472(14) 0.0635(17) 0.0522(15) 0.0076(13) 0.0084(12) 0.0359(13)
C14 0.0435(13) 0.0574(15) 0.0413(13) -0.0010(11) 0.0062(10) 0.0271(12)
C15 0.0512(16) 0.076(2) 0.0535(17) 0.0117(14) -0.0044(13) 0.0288(15)
Co2 0.0371(2) 0.0371(2) 0.0214(3) 0.000 0.000 0.01853(12)
N2 0.0393(15) 0.0490(12) 0.0392(15) 0.0160(11) 0.000 0.0197(7)
S3 0.0410(3) 0.0502(3) 0.0301(3) 0.0124(2) 0.0017(2) 0.0218(3)
C16 0.0398(17) 0.0420(12) 0.0288(15) 0.0062(11) 0.000 0.0199(8)
C17 0.0362(12) 0.0498(13) 0.0369(12) 0.0097(10) 0.0017(9) 0.0219(10)
C18 0.0438(13) 0.0527(14) 0.0403(12) 0.0002(11) -0.0046(10) 0.0244(12)
C19 0.0510(15) 0.0561(16) 0.0524(15) -0.0011(12) -0.0015(12) 0.0340(13)
C20 0.0579(16) 0.0733(19) 0.0534(16) -0.0035(14) -0.0115(13) 0.0459(16)
C21 0.0628(18) 0.076(2) 0.0553(16) -0.0161(15) -0.0239(14) 0.0445(17)
C22 0.0533(15) 0.0570(16) 0.0470(14) -0.0046(12) -0.0086(12) 0.0331(13)
C23 0.108(3) 0.105(3) 0.099(3) -0.024(2) -0.049(2) 0.083(3)

loop_
_atom_type_symbol
_atom_type_description
_atom_type_scat_dispersion_real
_atom_type_scat_dispersion_imag
_atom_type_scat_source
C C 0.0033 0.0016 'International Tables Vol C Tables 4.2.6.8 and 6.1.1.4'
H H 0.0000 0.0000 'International Tables Vol C Tables 4.2.6.8 and 6.1.1.4'
N N 0.0061 0.0033 'International Tables Vol C Tables 4.2.6.8 and 6.1.1.4'
S S 0.1246 0.1234 'International Tables Vol C Tables 4.2.6.8 and 6.1.1.4'
Co Co 0.3494 0.9721 'International Tables Vol C Tables 4.2.6.8 and 6.1.1.4'

loop_
_geom_angle_atom_site_label_1
_geom_angle_atom_site_label_2
_geom_angle_atom_site_label_3
_geom_angle
_geom_angle_site_symmetry_1
_geom_angle_site_symmetry_3
_geom_angle_publ_flag
S1 Co1 S1 91.11(3) 2_655 3_665 ?
S1 Co1 S1 91.11(3) 2_655 . ?
S1 Co1 S1 91.11(3) 3_665 . ?
S1 Co1 S2 77.06(2) 2_655 2_655 ?
S1 Co1 S2 77.06(2) . . ?
S1 Co1 S2 164.46(2) 3_665 2_655 ?
S1 Co1 S2 164.46(2) 2_655 . ?
S1 Co1 S2 99.05(2) 2_655 3_665 ?
S1 Co1 S2 99.05(2) . 2_655 ?
S1 Co1 S2 99.05(2) 3_665 . ?
S1 Co1 S2 164.46(2) . 3_665 ?
S1 Co1 S2 77.06(2) 3_665 3_665 ?
S2 Co1 S2 94.68(2) 2_655 . ?
S2 Co1 S2 94.68(2) 3_665 . ?
S2 Co1 S2 94.68(2) 2_655 3_665 ?
C1 S1 Co1 86.24(8) . . ?
C1 N1 C2 119.99(19) . . ?
C1 N1 C9 122.32(19) . . ?
C9 N1 C2 117.59(18) . . ?
S1 C1 S2 111.96(13) . . ?
N1 C1 S1 123.05(17) . . ?
N1 C1 S2 124.97(17) . . ?
C1 S2 Co1 84.73(8) . . ?
C3 C2 N1 119.8(2) . . ?
C7 C2 N1 119.1(2) . . ?
C7 C2 C3 121.1(2) . . ?
C2 C3 H3 120.5 . . ?
C2 C3 C4 119.0(3) . . ?
C4 C3 H3 120.5 . . ?
C3 C4 H4 119.5 . . ?
C5 C4 C3 121.0(2) . . ?
C5 C4 H4 119.5 . . ?
C4 C5 C6 119.1(2) . . ?
C4 C5 C8 120.8(3) . . ?
C6 C5 C8 120.0(3) . . ?
C5 C6 H6 119.7 . . ?
C7 C6 C5 120.6(3) . . ?
C7 C6 H6 119.7 . . ?
C2 C7 C6 119.2(2) . . ?
C2 C7 H7 120.4 . . ?
C6 C7 H7 120.4 . . ?
C5 C8 H8A 109.5 . . ?
C5 C8 H8B 109.5 . . ?
C5 C8 H8C 109.5 . . ?
H8A C8 H8B 109.5 . . ?
H8A C8 H8C 109.5 . . ?
H8B C8 H8C 109.5 . . ?
C10 C9 N1 120.0(2) . . ?
C14 C9 N1 119.5(2) . . ?
C14 C9 C10 120.4(2) . . ?
C9 C10 H10 120.2 . . ?
C9 C10 C11 119.6(2) . . ?
C11 C10 H10 120.2 . . ?
C10 C11 H11 119.4 . . ?
C10 C11 C12 121.2(2) . . ?
C12 C11 H11 119.4 . . ?
C11 C12 C15 121.7(3) . . ?
C13 C12 C11 118.2(2) . . ?
C13 C12 C15 120.2(3) . . ?
C12 C13 H13 119.4 . . ?
C12 C13 C14 121.1(3) . . ?
C14 C13 H13 119.4 . . ?
C9 C14 C13 119.5(2) . . ?
C9 C14 H14 120.2 . . ?
C13 C14 H14 120.2 . . ?
C12 C15 H15A 109.5 . . ?
C12 C15 H15B 109.5 . . ?
C12 C15 H15C 109.5 . . ?
H15A C15 H15B 109.5 . . ?
H15A C15 H15C 109.5 . . ?
H15B C15 H15C 109.5 . . ?
S3 Co2 S3 77.13(3) 5 2 ?
S3 Co2 S3 92.32(3) 5 3 ?
S3 Co2 S3 77.12(3) . 6 ?
S3 Co2 S3 95.69(2) . 3 ?
S3 Co2 S3 77.12(3) 3 4 ?
S3 Co2 S3 95.69(2) 5 6 ?
S3 Co2 S3 169.76(3) 2 4 ?
S3 Co2 S3 92.31(3) . 4 ?
S3 Co2 S3 95.69(2) 6 4 ?
S3 Co2 S3 92.32(3) 2 6 ?
S3 Co2 S3 95.69(2) 2 3 ?
S3 Co2 S3 169.76(3) 6 3 ?
S3 Co2 S3 169.76(3) 5 . ?
S3 Co2 S3 95.69(2) 2 . ?
S3 Co2 S3 95.69(2) 5 4 ?
C16 N2 C17 120.57(14) . 6 ?
C16 N2 C17 120.57(14) . . ?
C17 N2 C17 118.9(3) . 6 ?
C16 S3 Co2 85.65(9) . . ?
N2 C16 S3 124.21(9) . 6 ?
N2 C16 S3 124.21(9) . . ?
S3 C16 S3 111.58(19) 6 . ?
C18 C17 N2 119.0(2) . . ?
C22 C17 N2 120.5(2) . . ?
C22 C17 C18 120.5(2) . . ?
C17 C18 H18 120.1 . . ?
C19 C18 C17 119.9(2) . . ?
C19 C18 H18 120.1 . . ?
C18 C19 H19 119.5 . . ?
C18 C19 C20 121.0(3) . . ?
C20 C19 H19 119.5 . . ?
C19 C20 C21 118.5(2) . . ?
C19 C20 C23 120.3(3) . . ?
C21 C20 C23 121.2(3) . . ?
C20 C21 H21 119.5 . . ?
C22 C21 C20 121.1(3) . . ?
C22 C21 H21 119.5 . . ?
C17 C22 C21 119.1(3) . . ?
C17 C22 H22 120.5 . . ?
C21 C22 H22 120.5 . . ?
C20 C23 H23A 109.5 . . ?
C20 C23 H23B 109.5 . . ?
C20 C23 H23C 109.5 . . ?
H23A C23 H23B 109.5 . . ?
H23A C23 H23C 109.5 . . ?
H23B C23 H23C 109.5 . . ?

loop_
_geom_bond_atom_site_label_1
_geom_bond_atom_site_label_2
_geom_bond_distance
_geom_bond_site_symmetry_2
_geom_bond_publ_flag
Co1 S1 2.2318(7) 2_655 ?
Co1 S1 2.2318(7) 3_665 ?
Co1 S1 2.2319(7) . ?
Co1 S2 2.2682(6) . ?
Co1 S2 2.2681(6) 2_655 ?
Co1 S2 2.2681(6) 3_665 ?
S1 C1 1.684(2) . ?
N1 C1 1.342(3) . ?
N1 C2 1.448(3) . ?
N1 C9 1.438(3) . ?
C1 S2 1.699(2) . ?
C2 C3 1.378(3) . ?
C2 C7 1.377(4) . ?
C3 H3 0.9500 . ?
C3 C4 1.392(4) . ?
C4 H4 0.9500 . ?
C4 C5 1.372(4) . ?
C5 C6 1.390(4) . ?
C5 C8 1.519(3) . ?
C6 H6 0.9500 . ?
C6 C7 1.389(3) . ?
C7 H7 0.9500 . ?
C8 H8A 0.9800 . ?
C8 H8B 0.9800 . ?
C8 H8C 0.9800 . ?
C9 C10 1.380(3) . ?
C9 C14 1.374(4) . ?
C10 H10 0.9500 . ?
C10 C11 1.382(3) . ?
C11 H11 0.9500 . ?
C11 C12 1.386(4) . ?
C12 C13 1.385(4) . ?
C12 C15 1.505(4) . ?
C13 H13 0.9500 . ?
C13 C14 1.389(4) . ?
C14 H14 0.9500 . ?
C15 H15A 0.9800 . ?
C15 H15B 0.9800 . ?
C15 H15C 0.9800 . ?
Co2 S3 2.2484(6) . ?
Co2 S3 2.2485(6) 4 ?
Co2 S3 2.2485(6) 6 ?
Co2 S3 2.2484(6) 5 ?
Co2 S3 2.2484(6) 2 ?
Co2 S3 2.2485(6) 3 ?
N2 C16 1.343(4) . ?
N2 C17 1.437(3) . ?
N2 C17 1.437(3) 6 ?
S3 C16 1.6948(19) . ?
C17 C18 1.380(4) . ?
C17 C22 1.378(4) . ?
C18 H18 0.9500 . ?
C18 C19 1.371(4) . ?
C19 H19 0.9500 . ?
C19 C20 1.378(4) . ?
C20 C21 1.393(4) . ?
C20 C23 1.509(4) . ?
C21 H21 0.9500 . ?
C21 C22 1.380(4) . ?
C22 H22 0.9500 . ?
C23 H23A 0.9800 . ?
C23 H23B 0.9800 . ?
C23 H23C 0.9800 . ?

loop_
_geom_torsion_atom_site_label_1
_geom_torsion_atom_site_label_2
_geom_torsion_atom_site_label_3
_geom_torsion_atom_site_label_4
_geom_torsion
_geom_torsion_site_symmetry_1
_geom_torsion_site_symmetry_2
_geom_torsion_site_symmetry_3
_geom_torsion_site_symmetry_4
_geom_torsion_publ_flag
Co1 S1 C1 N1 -179.0(2) . . . . ?
Co1 S1 C1 S2 -0.45(11) . . . . ?
S1 C1 S2 Co1 0.45(11) . . . . ?
N1 C1 S2 Co1 179.0(2) . . . . ?
N1 C2 C3 C4 178.4(2) . . . . ?
N1 C2 C7 C6 -178.1(2) . . . . ?
N1 C9 C10 C11 176.0(2) . . . . ?
N1 C9 C14 C13 -175.8(2) . . . . ?
C1 N1 C2 C3 82.5(3) . . . . ?
C1 N1 C2 C7 -98.7(3) . . . . ?
C1 N1 C9 C10 66.0(3) . . . . ?
C1 N1 C9 C14 -118.0(3) . . . . ?
C2 N1 C1 S1 8.1(3) . . . . ?
C2 N1 C1 S2 -170.28(18) . . . . ?
C2 N1 C9 C10 -110.3(2) . . . . ?
C2 N1 C9 C14 65.8(3) . . . . ?
C2 C3 C4 C5 -0.6(4) . . . . ?
C3 C2 C7 C6 0.7(4) . . . . ?
C3 C4 C5 C6 1.2(4) . . . . ?
C3 C4 C5 C8 -178.4(2) . . . . ?
C4 C5 C6 C7 -0.9(4) . . . . ?
C5 C6 C7 C2 -0.1(4) . . . . ?
C7 C2 C3 C4 -0.4(4) . . . . ?
C8 C5 C6 C7 178.7(2) . . . . ?
C9 N1 C1 S1 -168.11(19) . . . . ?
C9 N1 C1 S2 13.5(3) . . . . ?
C9 N1 C2 C3 -101.2(3) . . . . ?
C9 N1 C2 C7 77.6(3) . . . . ?
C9 C10 C11 C12 0.1(4) . . . . ?
C10 C9 C14 C13 0.2(4) . . . . ?
C10 C11 C12 C13 -0.3(4) . . . . ?
C10 C11 C12 C15 179.8(2) . . . . ?
C11 C12 C13 C14 0.5(4) . . . . ?
C12 C13 C14 C9 -0.4(4) . . . . ?
C14 C9 C10 C11 0.0(4) . . . . ?
C15 C12 C13 C14 -179.6(2) . . . . ?
Co2 S3 C16 N2 180.000(0) . . . . ?
Co2 S3 C16 S3 -0.004(0) . . . 6 ?
N2 C17 C18 C19 179.0(2) . . . . ?
N2 C17 C22 C21 -179.2(3) . . . . ?
C16 N2 C17 C18 61.0(2) . . . . ?
C16 N2 C17 C22 -119.6(2) . . . . ?
C17 N2 C16 S3 -161.73(12) 6 . . . ?
C17 N2 C16 S3 18.28(12) 6 . . 6 ?
C17 N2 C16 S3 -161.73(12) . . . 6 ?
C17 N2 C16 S3 18.27(12) . . . . ?
C17 N2 C17 C18 -119.0(2) 6 . . . ?
C17 N2 C17 C22 60.4(2) 6 . . . ?
C17 C18 C19 C20 0.5(4) . . . . ?
C18 C17 C22 C21 0.1(4) . . . . ?
C18 C19 C20 C21 -0.3(5) . . . . ?
C18 C19 C20 C23 179.9(3) . . . . ?
C19 C20 C21 C22 0.0(5) . . . . ?
C20 C21 C22 C17 0.0(5) . . . . ?
C22 C17 C18 C19 -0.4(4) . . . . ?
C23 C20 C21 C22 179.8(3) . . . . ?

loop_
_smtbx_masks_void_nr
_smtbx_masks_void_average_x
_smtbx_masks_void_average_y
_smtbx_masks_void_average_z
_smtbx_masks_void_volume
_smtbx_masks_void_count_electrons
_smtbx_masks_void_content
1 0.000 0.000 0.000 27.7 0.0 ?
2 0.000 0.000 0.500 27.7 0.0 ?
3 0.333 0.667 0.250 339.1 23.6 '0.5 CH2Cl2'
4 0.333 0.667 0.750 113.1 0.0 ?
5 0.667 0.333 0.750 339.1 24.6 '0.5 CH2Cl2'
6 0.667 0.333 0.250 113.1 0.0 ?
